data_1557038
loop_
_publ_author_name
'Eklund, Ann-Marie'
'Forsblom, Ingrid'
'Berg, Jan-Eric'
'Damberg, Charlotta'
'Wahlberg, Inger'

_publ_section_title
;
 Tobacco Chemistry. 83. Four New Cyclized Cembranoids from Tobacco
;
_journal_name_full 'Acta Chemica Scandinavica'
_journal_page_first 1254
_journal_page_last 1262
_journal_paper_doi 10.3891/acta.chem.scand.52-1254
_journal_volume 52
_journal_year 1998
_chemical_formula_sum 'C20 H32 O4'
_chemical_formula_weight 336.47
_space_group_IT_number 19
_space_group_name_Hall 'P 2ac 2ab'
_space_group_name_H-M_alt 'P 21 21 21'
_symmetry_cell_setting orthorhombic
_symmetry_Int_Tables_number 19
_symmetry_space_group_name_Hall 'P 2ac 2ab'
_symmetry_space_group_name_H-M 'P 21 21 21'
_cell_angle_alpha 90.
_cell_angle_beta 90.
_cell_angle_gamma 90.
_cell_formula_units_Z 4
_cell_length_a 9.3134(4)
_cell_length_b 11.3699(14)
_cell_length_c 17.7933(11)
_cell_volume 1884.2(3)
_diffrn_ambient_temperature 293
_diffrn_radiation_probe x-ray
_diffrn_radiation_type CuK\a
_diffrn_radiation_wavelength 1.54184
_exptl_absorpt_coefficient_mu 0.610
_exptl_crystal_density_diffrn 1.19
_refine_ls_goodness_of_fit_ref 1.142
_refine_ls_number_parameters 230
_refine_ls_number_reflns 1705
_refine_ls_R_factor_gt 0.051
_refine_ls_wR_factor_gt 0.054
_refine_ls_wR_factor_ref 0.057
_cod_data_source_file Acta-Chem-Scand-1998-52-1254-1.cif
_cod_data_source_block 1
_cod_database_code 1557038

loop_
_space_group_symop_id
_space_group_symop_operation_xyz
1 x,y,z
2 1/2-x,-y,1/2+z
3 1/2+x,1/2-y,-z
4 -x,1/2+y,1/2-z

loop_
_atom_site_label
_atom_site_type_symbol
_atom_site_thermal_displace_type
_atom_site_fract_x
_atom_site_fract_y
_atom_site_fract_z
_atom_site_occupancy
_atom_site_U_iso_or_equiv
_atom_site_calc_flag
_atom_site_refinement_flags
_atom_site_disorder_assembly
_atom_site_disorder_group
O1 O Uiso -0.1520(2) -0.2791(2) -0.03590(10) 1.000 0.0407(6) . . . .
O2 O Uiso 0.0894(3) -0.2744(2) 0.10880(10) 1.000 0.0571(8) . . . .
O3 O Uiso -0.3152(2) -0.4774(2) 0.18230(10) 1.000 0.0379(6) . . . .
O4 O Uiso -0.4092(2) -0.3438(2) 0.09490(10) 1.000 0.0353(6) . . . .
C1 C Uiso -0.4524(3) -0.5458(2) 0.0449(2) 1.000 0.0415(8) . . . .
C2 C Uiso -0.3661(3) -0.4305(2) 0.03950(10) 1.000 0.0323(7) . . . .
C3 C Uiso -0.1996(3) -0.4500(2) 0.0405(2) 1.000 0.0328(7) . . . .
C4 C Uiso -0.1133(3) -0.4020(2) -0.0269(2) 1.000 0.0359(8) . . . .
C5 C Uiso 0.0406(3) -0.4111(3) 0.0022(2) 1.000 0.0389(8) . . . .
C6 C Uiso 0.0347(3) -0.3871(3) 0.0874(2) 1.000 0.0414(9) . . . .
C7 C Uiso -0.1260(3) -0.3889(2) 0.1061(2) 1.000 0.0341(8) . . . .
C8 C Uiso -0.1670(3) -0.4351(3) 0.1854(2) 1.000 0.0376(8) . . . .
C9 C Uiso -0.1783(4) -0.3311(3) 0.2393(2) 1.000 0.0498(10) . . . .
C10 C Uiso -0.3259(4) -0.2788(3) 0.2185(2) 1.000 0.0543(11) . . . .
C11 C Uiso -0.4027(3) -0.3771(3) 0.1747(2) 1.000 0.0411(8) . . . .
C12 C Uiso -0.5542(3) -0.4091(3) 0.1960(2) 1.000 0.0486(10) . . . .
C13 C Uiso -0.6076(4) -0.5227(3) 0.1632(2) 1.000 0.0553(11) . . . .
C14 C Uiso -0.6026(3) -0.5303(3) 0.0780(2) 1.000 0.0490(10) . . . .
C15 C Uiso -0.4565(4) -0.6067(3) -0.0333(2) 1.000 0.0599(11) . . . .
C16 C Uiso -0.5629(5) -0.5489(5) -0.0881(2) 1.000 0.0787(16) . . . .
C17 C Uiso -0.4870(6) -0.7378(4) -0.0270(3) 1.000 0.096(2) . . . .
C18 C Uiso -0.1345(4) -0.4644(3) -0.1014(2) 1.000 0.0520(10) . . . .
C19 C Uiso -0.0792(4) -0.5390(3) 0.2137(2) 1.000 0.0499(10) . . . .
C20 C Uiso -0.6373(5) -0.3386(5) 0.2373(3) 1.000 0.0780(16) . . . .

loop_
_atom_type_symbol
_atom_type_description
_atom_type_scat_dispersion_real
_atom_type_scat_dispersion_imag
_atom_type_scat_source
C C 0.0181 0.0091 ' International Tables Vol C Tables 4.2.6.8 and 6.1.1.4'
O O 0.0492 0.0322 ' International Tables Vol C Tables 4.2.6.8 and 6.1.1.4'

loop_
_geom_angle_atom_site_label_1
_geom_angle_atom_site_label_2
_geom_angle_atom_site_label_3
_geom_angle
_geom_angle_site_symmetry_1
_geom_angle_site_symmetry_2
_geom_angle_site_symmetry_3
_geom_angle_publ_flag
C8 O3 C11 106.5(2) . . . yes
C2 O4 C11 118.0(2) . . . yes
C2 C1 C14 113.8(2) . . . no
C2 C1 C15 109.6(2) . . . no
C14 C1 C15 112.0(3) . . . no
C11 C12 C13 114.9(3) . . . no
C11 C12 C20 122.5(3) . . . no
C13 C12 C20 122.6(3) . . . no
O4 C2 C1 113.0(2) . . . yes
O4 C2 C3 111.2(2) . . . yes
C1 C2 C3 113.3(2) . . . no
C2 C3 C4 117.2(2) . . . no
C2 C3 C7 113.0(2) . . . no
C4 C3 C7 101.5(2) . . . no
O1 C4 C3 107.3(2) . . . yes
O1 C4 C5 109.6(2) . . . yes
O1 C4 C18 108.8(3) . . . yes
C3 C4 C5 101.6(3) . . . no
C3 C4 C18 116.5(2) . . . no
C5 C4 C18 112.8(3) . . . no
C4 C5 C6 106.7(2) . . . no
O2 C6 C5 114.1(3) . . . yes
O2 C6 C7 107.6(2) . . . yes
C5 C6 C7 104.2(2) . . . no
C3 C7 C6 106.2(3) . . . no
C3 C7 C8 115.6(2) . . . no
C6 C7 C8 116.2(3) . . . no
O3 C8 C7 108.0(2) . . . yes
O3 C8 C9 102.3(2) . . . yes
O3 C8 C19 105.3(3) . . . yes
C7 C8 C9 109.0(3) . . . no
C7 C8 C19 115.5(3) . . . no
C9 C8 C19 115.5(3) . . . no
C8 C9 C10 102.1(3) . . . no
C9 C10 C11 104.8(3) . . . no
O3 C11 O4 109.0(2) . . . yes
O3 C11 C12 108.8(3) . . . yes
O3 C11 C10 105.7(2) . . . yes
O4 C11 C12 105.5(2) . . . yes
O4 C11 C10 108.7(3) . . . yes
C12 C11 C10 118.9(3) . . . no
C12 C13 C14 115.3(3) . . . no
C1 C14 C13 114.8(3) . . . no
C1 C15 C16 113.1(3) . . . no
C1 C15 C17 112.0(3) . . . no
C16 C15 C17 110.2(4) . . . no

loop_
_geom_bond_atom_site_label_1
_geom_bond_atom_site_label_2
_geom_bond_distance
_geom_bond_site_symmetry_1
_geom_bond_site_symmetry_2
_geom_bond_publ_flag
O1 C4 1.452(3) . . yes
O2 C6 1.431(4) . . yes
O3 C8 1.463(3) . . yes
O3 C11 1.408(4) . . yes
O4 C2 1.451(3) . . yes
O4 C11 1.471(4) . . yes
C1 C2 1.541(3) . . no
C1 C14 1.528(4) . . no
C1 C15 1.555(5) . . no
C12 C11 1.506(4) . . no
C12 C13 1.502(5) . . no
C12 C20 1.335(6) . . no
C2 C3 1.567(4) . . no
C3 C4 1.543(5) . . no
C3 C7 1.522(5) . . no
C4 C5 1.528(4) . . no
C4 C18 1.516(5) . . no
C5 C6 1.541(5) . . no
C6 C7 1.533(4) . . no
C7 C8 1.553(5) . . no
C8 C9 1.526(5) . . no
C8 C19 1.522(5) . . no
C9 C10 1.543(5) . . no
C10 C11 1.539(5) . . no
C13 C14 1.519(5) . . no
C15 C16 1.538(6) . . no
C15 C17 1.522(6) . . no

loop_
_geom_torsion_atom_site_label_1
_geom_torsion_atom_site_label_2
_geom_torsion_atom_site_label_3
_geom_torsion_atom_site_label_4
_geom_torsion
_geom_torsion_site_symmetry_1
_geom_torsion_site_symmetry_2
_geom_torsion_site_symmetry_3
_geom_torsion_site_symmetry_4
_geom_torsion_publ_flag
C8 O3 C11 C10 -33.1(3) . . . . no
C11 O3 C8 C9 44.6(3) . . . . no
C11 O3 C8 C19 165.7(3) . . . . no
C11 O3 C8 C7 -70.4(3) . . . . no
C8 O3 C11 C12 -161.9(3) . . . . no
C8 O3 C11 O4 83.6(3) . . . . no
C2 O4 C11 O3 17.1(3) . . . . no
C2 O4 C11 C10 131.9(3) . . . . no
C2 O4 C11 C12 -99.5(3) . . . . no
C11 O4 C2 C1 57.1(3) . . . . no
C11 O4 C2 C3 -71.7(3) . . . . no
C15 C1 C2 C3 -79.3(3) . . . . no
C15 C1 C2 O4 153.0(2) . . . . no
C14 C1 C2 O4 26.8(3) . . . . no
C2 C1 C15 C17 158.0(3) . . . . no
C14 C1 C15 C16 50.6(4) . . . . no
C14 C1 C15 C17 -74.7(4) . . . . no
C2 C1 C15 C16 -76.7(4) . . . . no
C15 C1 C14 C13 154.7(3) . . . . no
C14 C1 C2 C3 154.5(3) . . . . no
C2 C1 C14 C13 -80.3(3) . . . . no
C13 C12 C11 O3 -45.4(4) . . . . no
C20 C12 C11 O4 -105.0(4) . . . . no
C20 C12 C11 C10 17.3(5) . . . . no
C13 C12 C11 O4 71.4(3) . . . . no
C20 C12 C13 C14 119.2(4) . . . . no
C13 C12 C11 C10 -166.4(3) . . . . no
C11 C12 C13 C14 -57.1(4) . . . . no
C20 C12 C11 O3 138.3(4) . . . . no
C1 C2 C3 C4 122.6(2) . . . . no
C1 C2 C3 C7 -119.9(2) . . . . no
O4 C2 C3 C7 8.8(3) . . . . no
O4 C2 C3 C4 -108.7(2) . . . . no
C2 C3 C4 O1 52.4(3) . . . . no
C7 C3 C4 O1 -71.2(3) . . . . no
C2 C3 C4 C5 167.4(2) . . . . no
C2 C3 C4 C18 -69.7(3) . . . . no
C7 C3 C4 C5 43.9(2) . . . . no
C7 C3 C4 C18 166.8(2) . . . . no
C2 C3 C7 C6 -164.7(2) . . . . no
C2 C3 C7 C8 64.8(3) . . . . no
C4 C3 C7 C6 -38.4(3) . . . . no
C4 C3 C7 C8 -168.9(2) . . . . no
C3 C4 C5 C6 -33.9(3) . . . . no
C18 C4 C5 C6 -159.4(3) . . . . no
O1 C4 C5 C6 79.3(3) . . . . no
C4 C5 C6 C7 10.7(3) . . . . no
C4 C5 C6 O2 -106.4(3) . . . . no
O2 C6 C7 C3 138.9(2) . . . . no
C5 C6 C7 C8 147.5(3) . . . . no
O2 C6 C7 C8 -91.0(3) . . . . no
C5 C6 C7 C3 17.4(3) . . . . no
C3 C7 C8 C9 -141.2(3) . . . . no
C3 C7 C8 C19 86.9(3) . . . . no
C6 C7 C8 O3 -156.2(2) . . . . no
C6 C7 C8 C9 93.3(3) . . . . no
C6 C7 C8 C19 -38.6(4) . . . . no
C3 C7 C8 O3 -30.7(3) . . . . no
C19 C8 C9 C10 -150.3(3) . . . . no
O3 C8 C9 C10 -36.5(3) . . . . no
C7 C8 C9 C10 77.7(3) . . . . no
C8 C9 C10 C11 17.3(3) . . . . no
C9 C10 C11 C12 131.2(3) . . . . no
C9 C10 C11 O3 8.7(3) . . . . no
C9 C10 C11 O4 -108.2(3) . . . . no
C12 C13 C14 C1 73.5(4) . . . . no
